data_7152823
loop_
_publ_author_name
'De Fusco, Claudia'
'Meninno, Sara'
'Tedesco, Consiglia'
'Lattanzi, Alessandra'

_publ_section_title
;
 Enantioselective \a-hydroxylation of \b-ketoamides.
;
_journal_issue 6
_journal_name_full 'Organic &amp; biomolecular chemistry'
_journal_page_first 896
_journal_page_last 899
_journal_paper_doi 10.1039/c2ob27283k
_journal_volume 11
_journal_year 2013
_chemical_absolute_configuration ad
_chemical_formula_moiety 'C16 H12 Br N O3'
_chemical_formula_sum 'C16 H12 Br N O3'
_chemical_formula_weight 346.18
_chemical_name_systematic
;
?
;
_space_group_IT_number 19
_symmetry_cell_setting orthorhombic
_symmetry_space_group_name_Hall 'P 2ac 2ab'
_symmetry_space_group_name_H-M 'P 21 21 21'
_atom_sites_solution_hydrogens geom
_atom_sites_solution_primary direct
_atom_sites_solution_secondary difmap
_audit_creation_method SHELXL-97
_cell_angle_alpha 90.00
_cell_angle_beta 90.00
_cell_angle_gamma 90.00
_cell_formula_units_Z 4
_cell_length_a 9.801(3)
_cell_length_b 10.969(3)
_cell_length_c 14.070(4)
_cell_measurement_reflns_used 9915
_cell_measurement_temperature 295(2)
_cell_measurement_theta_max 27.6982
_cell_measurement_theta_min 1.4472
_cell_volume 1512.6(8)
_computing_structure_refinement 'SHELXL-97 (Sheldrick, 1997)'
_computing_structure_solution 'SHELXS-97 (Sheldrick, 1990)'
_diffrn_ambient_temperature 295(2)
_diffrn_measured_fraction_theta_full 0.962
_diffrn_measured_fraction_theta_max 0.962
_diffrn_radiation_monochromator graphite
_diffrn_radiation_source 'fine-focus sealed tube'
_diffrn_radiation_type MoK\a
_diffrn_radiation_wavelength 0.71073
_diffrn_reflns_av_R_equivalents 0.0979
_diffrn_reflns_av_sigmaI/netI 0.0707
_diffrn_reflns_limit_h_max 12
_diffrn_reflns_limit_h_min -10
_diffrn_reflns_limit_k_max 13
_diffrn_reflns_limit_k_min -14
_diffrn_reflns_limit_l_max 18
_diffrn_reflns_limit_l_min -18
_diffrn_reflns_number 18126
_diffrn_reflns_theta_full 28.06
_diffrn_reflns_theta_max 28.06
_diffrn_reflns_theta_min 2.35
_exptl_absorpt_coefficient_mu 2.726
_exptl_absorpt_correction_T_max 1.0000
_exptl_absorpt_correction_T_min 0.2456
_exptl_absorpt_correction_type multi-scan
_exptl_crystal_colour white
_exptl_crystal_density_diffrn 1.520
_exptl_crystal_density_method 'not measured'
_exptl_crystal_description prism
_exptl_crystal_F_000 696
_exptl_crystal_size_max 0.40
_exptl_crystal_size_mid 0.36
_exptl_crystal_size_min 0.29
_refine_diff_density_max 0.851
_refine_diff_density_min -0.927
_refine_diff_density_rms 0.090
_refine_ls_abs_structure_details 'Flack H D (1983), Acta Cryst. A39, 876-881'
_refine_ls_abs_structure_Flack 0.018(19)
_refine_ls_extinction_method none
_refine_ls_goodness_of_fit_ref 1.075
_refine_ls_hydrogen_treatment constr
_refine_ls_matrix_type full
_refine_ls_number_parameters 190
_refine_ls_number_reflns 3466
_refine_ls_number_restraints 0
_refine_ls_restrained_S_all 1.075
_refine_ls_R_factor_all 0.1224
_refine_ls_R_factor_gt 0.0789
_refine_ls_shift/su_max 0.003
_refine_ls_shift/su_mean 0.000
_refine_ls_structure_factor_coef Fsqd
_refine_ls_weighting_details 'calc w=1/[\s^2^(Fo^2^)+(0.1000P)^2^+0.0000P] where P=(Fo^2^+2Fc^2^)/3'
_refine_ls_weighting_scheme calc
_refine_ls_wR_factor_gt 0.1777
_refine_ls_wR_factor_ref 0.1993
_reflns_number_gt 2339
_reflns_number_total 3466
_reflns_threshold_expression >2sigma(I)
_cod_data_source_file c2ob27283k.txt
_cod_data_source_block smd250_6c
_cod_depositor_comments
;
The following automatic conversions were performed:

'_exptl_absorpt_correction_type' value 'Multi-scan' changed to
'multi-scan' according to
/home/saulius/struct/CIF-dictionaries/cif_core.dic dictionary named
'cif_core.dic' version 2.4.2 from 2011-04-26.

Automatic conversion script
Id: cif_fix_values 1891 2012-01-12 08:04:46Z andrius 
;
_cod_database_code 7152823

loop_
_symmetry_equiv_pos_as_xyz
'x, y, z'
'-x+1/2, -y, z+1/2'
'x+1/2, -y+1/2, -z'
'-x, y+1/2, -z+1/2'

loop_
_atom_site_label
_atom_site_type_symbol
_atom_site_fract_x
_atom_site_fract_y
_atom_site_fract_z
_atom_site_U_iso_or_equiv
_atom_site_adp_type
_atom_site_occupancy
_atom_site_symmetry_multiplicity
_atom_site_calc_flag
_atom_site_refinement_flags
Br1 Br 0.13762(9) 0.36060(8) 0.22125(5) 0.0861(4) Uani 1 1 d .
O1 O 0.4575(4) 0.3342(4) 0.5579(3) 0.0604(11) Uani 1 1 d .
H1 H 0.5153 0.3328 0.5158 0.091 Uiso 1 1 calc R
O2 O 0.4212(5) 0.0710(5) 0.5562(3) 0.0775(14) Uani 1 1 d .
O3 O 0.1156(5) 0.2465(5) 0.5898(3) 0.0718(13) Uani 1 1 d .
N1 N 0.2774(5) 0.3193(5) 0.6880(3) 0.0553(13) Uani 1 1 d .
H1A H 0.3603 0.3451 0.6883 0.066 Uiso 1 1 calc R
C1 C 0.1992(7) 0.2164(6) 0.2797(5) 0.0589(15) Uani 1 1 d .
C2 C 0.1827(7) 0.1079(7) 0.2341(5) 0.0708(19) Uani 1 1 d .
H2 H 0.1414 0.1057 0.1746 0.085 Uiso 1 1 calc R
C3 C 0.2271(10) 0.0003(8) 0.2761(6) 0.090(2) Uani 1 1 d .
H3 H 0.2162 -0.0736 0.2445 0.108 Uiso 1 1 calc R
C4 C 0.2882(9) 0.0032(7) 0.3655(5) 0.077(2) Uani 1 1 d .
H4 H 0.3200 -0.0677 0.3940 0.093 Uiso 1 1 calc R
C5 C 0.2999(6) 0.1132(6) 0.4100(4) 0.0554(15) Uani 1 1 d .
C6 C 0.2573(6) 0.2205(5) 0.3703(4) 0.0479(13) Uani 1 1 d .
C7 C 0.2797(6) 0.3297(5) 0.4310(4) 0.0491(14) Uani 1 1 d .
H7A H 0.1946 0.3724 0.4422 0.059 Uiso 1 1 calc R
H7B H 0.3439 0.3853 0.4014 0.059 Uiso 1 1 calc R
C8 C 0.3386(6) 0.2776(6) 0.5256(4) 0.0496(14) Uani 1 1 d .
C9 C 0.3622(6) 0.1402(6) 0.5049(4) 0.0564(14) Uani 1 1 d .
C10 C 0.2326(6) 0.2804(6) 0.6046(4) 0.0487(14) Uani 1 1 d .
C11 C 0.2086(6) 0.3250(6) 0.7779(4) 0.0558(14) Uani 1 1 d .
C12 C 0.2872(7) 0.3367(7) 0.8588(4) 0.0654(19) Uani 1 1 d .
H12 H 0.3817 0.3410 0.8538 0.078 Uiso 1 1 calc R
C13 C 0.2267(8) 0.3422(8) 0.9462(4) 0.072(2) Uani 1 1 d .
H13 H 0.2807 0.3489 1.0003 0.086 Uiso 1 1 calc R
C14 C 0.0900(9) 0.3379(9) 0.9552(5) 0.086(2) Uani 1 1 d .
H14 H 0.0495 0.3425 1.0149 0.103 Uiso 1 1 calc R
C15 C 0.0124(9) 0.3268(15) 0.8759(5) 0.125(5) Uani 1 1 d .
H15 H -0.0820 0.3233 0.8819 0.150 Uiso 1 1 calc R
C16 C 0.0710(8) 0.3206(11) 0.7849(5) 0.104(3) Uani 1 1 d .
H16 H 0.0167 0.3138 0.7310 0.125 Uiso 1 1 calc R

loop_
_atom_site_aniso_label
_atom_site_aniso_U_11
_atom_site_aniso_U_22
_atom_site_aniso_U_33
_atom_site_aniso_U_23
_atom_site_aniso_U_13
_atom_site_aniso_U_12
Br1 0.1276(7) 0.0868(5) 0.0439(3) 0.0001(3) -0.0191(4) 0.0186(5)
O1 0.058(2) 0.086(3) 0.038(2) -0.008(2) -0.0016(16) -0.008(2)
O2 0.100(3) 0.078(3) 0.054(3) 0.014(3) -0.003(3) 0.024(3)
O3 0.064(3) 0.111(4) 0.040(2) -0.011(2) -0.0001(19) -0.009(3)
N1 0.060(3) 0.070(4) 0.035(2) -0.003(2) 0.003(2) -0.001(2)
C1 0.076(4) 0.061(4) 0.040(3) -0.012(3) -0.001(3) 0.000(3)
C2 0.082(4) 0.080(5) 0.050(4) -0.019(3) -0.013(3) -0.010(4)
C3 0.133(7) 0.066(5) 0.070(5) -0.018(4) -0.015(5) -0.009(5)
C4 0.118(6) 0.051(4) 0.062(4) -0.009(3) -0.004(4) 0.008(4)
C5 0.066(4) 0.054(4) 0.047(3) 0.000(3) 0.006(3) 0.001(3)
C6 0.055(3) 0.050(3) 0.039(3) -0.007(2) 0.007(2) -0.002(3)
C7 0.065(4) 0.054(4) 0.029(2) -0.002(2) -0.001(2) 0.002(3)
C8 0.058(4) 0.059(3) 0.032(2) 0.001(2) -0.002(2) 0.002(3)
C9 0.071(4) 0.057(3) 0.042(3) 0.009(3) 0.004(3) 0.007(4)
C10 0.051(4) 0.062(4) 0.033(3) -0.003(3) 0.004(2) -0.001(3)
C11 0.070(4) 0.066(4) 0.032(3) -0.008(3) -0.001(3) 0.004(3)
C12 0.069(4) 0.086(5) 0.041(3) -0.005(3) -0.003(3) -0.005(4)
C13 0.099(6) 0.086(5) 0.031(3) -0.002(3) -0.008(3) 0.007(4)
C14 0.106(6) 0.119(7) 0.032(3) -0.008(4) 0.006(3) 0.001(5)
C15 0.075(5) 0.253(14) 0.047(4) -0.014(7) 0.018(4) -0.001(6)
C16 0.068(4) 0.207(11) 0.037(3) -0.001(5) 0.000(3) 0.011(5)

loop_
_atom_type_symbol
_atom_type_description
_atom_type_scat_dispersion_real
_atom_type_scat_dispersion_imag
_atom_type_scat_source
C C 0.0033 0.0016 'International Tables Vol C Tables 4.2.6.8 and 6.1.1.4'
H H 0.0000 0.0000 'International Tables Vol C Tables 4.2.6.8 and 6.1.1.4'
N N 0.0061 0.0033 'International Tables Vol C Tables 4.2.6.8 and 6.1.1.4'
O O 0.0106 0.0060 'International Tables Vol C Tables 4.2.6.8 and 6.1.1.4'
Br Br -0.2901 2.4595 'International Tables Vol C Tables 4.2.6.8 and 6.1.1.4'

loop_
_geom_angle_atom_site_label_1
_geom_angle_atom_site_label_2
_geom_angle_atom_site_label_3
_geom_angle
C8 O1 H1 109.5
C10 N1 C11 129.7(5)
C10 N1 H1A 115.1
C11 N1 H1A 115.1
C2 C1 C6 120.4(7)
C2 C1 Br1 119.4(5)
C6 C1 Br1 120.1(5)
C1 C2 C3 120.4(6)
C1 C2 H2 119.8
C3 C2 H2 119.8
C2 C3 C4 119.9(7)
C2 C3 H3 120.1
C4 C3 H3 120.1
C5 C4 C3 118.1(7)
C5 C4 H4 120.9
C3 C4 H4 120.9
C6 C5 C4 123.2(6)
C6 C5 C9 108.6(5)
C4 C5 C9 128.2(6)
C5 C6 C1 118.0(6)
C5 C6 C7 114.4(5)
C1 C6 C7 127.6(6)
C6 C7 C8 104.5(5)
C6 C7 H7A 110.9
C8 C7 H7A 110.9
C6 C7 H7B 110.9
C8 C7 H7B 110.9
H7A C7 H7B 108.9
O1 C8 C10 108.9(4)
O1 C8 C9 111.6(5)
C10 C8 C9 105.0(5)
O1 C8 C7 115.1(5)
C10 C8 C7 111.3(5)
C9 C8 C7 104.5(4)
O2 C9 C5 127.6(6)
O2 C9 C8 125.1(6)
C5 C9 C8 107.4(5)
O3 C10 N1 124.1(5)
O3 C10 C8 120.6(5)
N1 C10 C8 115.3(5)
C16 C11 C12 120.0(6)
C16 C11 N1 122.1(6)
C12 C11 N1 117.9(5)
C13 C12 C11 120.2(6)
C13 C12 H12 119.9
C11 C12 H12 119.9
C14 C13 C12 121.1(6)
C14 C13 H13 119.5
C12 C13 H13 119.5
C13 C14 C15 118.9(7)
C13 C14 H14 120.6
C15 C14 H14 120.6
C14 C15 C16 121.7(8)
C14 C15 H15 119.2
C16 C15 H15 119.2
C11 C16 C15 118.2(7)
C11 C16 H16 120.9
C15 C16 H16 120.9

loop_
_geom_bond_atom_site_label_1
_geom_bond_atom_site_label_2
_geom_bond_distance
Br1 C1 1.882(7)
O1 C8 1.396(7)
O1 H1 0.8200
O2 C9 1.196(7)
O3 C10 1.223(7)
N1 C10 1.323(7)
N1 C11 1.435(8)
N1 H1A 0.8600
C1 C2 1.362(9)
C1 C6 1.397(9)
C2 C3 1.390(11)
C2 H2 0.9300
C3 C4 1.393(11)
C3 H3 0.9300
C4 C5 1.364(10)
C4 H4 0.9300
C5 C6 1.368(9)
C5 C9 1.498(8)
C6 C7 1.487(8)
C7 C8 1.560(7)
C7 H7A 0.9700
C7 H7B 0.9700
C8 C10 1.522(8)
C8 C9 1.553(9)
C11 C16 1.353(10)
C11 C12 1.381(8)
C12 C13 1.366(9)
C12 H12 0.9300
C13 C14 1.346(11)
C13 H13 0.9300
C14 C15 1.356(11)
C14 H14 0.9300
C15 C16 1.405(11)
C15 H15 0.9300
C16 H16 0.9300

loop_
_geom_torsion_atom_site_label_1
_geom_torsion_atom_site_label_2
_geom_torsion_atom_site_label_3
_geom_torsion_atom_site_label_4
_geom_torsion
C6 C1 C2 C3 -1.9(11)
Br1 C1 C2 C3 -179.9(6)
C1 C2 C3 C4 0.4(12)
C2 C3 C4 C5 1.2(13)
C3 C4 C5 C6 -1.4(12)
C3 C4 C5 C9 -179.3(7)
C4 C5 C6 C1 -0.1(10)
C9 C5 C6 C1 178.2(5)
C4 C5 C6 C7 180.0(7)
C9 C5 C6 C7 -1.7(7)
C2 C1 C6 C5 1.7(9)
Br1 C1 C6 C5 179.7(4)
C2 C1 C6 C7 -178.4(6)
Br1 C1 C6 C7 -0.4(9)
C5 C6 C7 C8 -3.6(7)
C1 C6 C7 C8 176.4(6)
C6 C7 C8 O1 129.9(5)
C6 C7 C8 C10 -105.7(5)
C6 C7 C8 C9 7.1(6)
C6 C5 C9 O2 -172.8(6)
C4 C5 C9 O2 5.5(11)
C6 C5 C9 C8 6.4(6)
C4 C5 C9 C8 -175.4(7)
O1 C8 C9 O2 45.9(8)
C10 C8 C9 O2 -71.8(7)
C7 C8 C9 O2 170.9(6)
O1 C8 C9 C5 -133.3(5)
C10 C8 C9 C5 109.0(5)
C7 C8 C9 C5 -8.3(6)
C11 N1 C10 O3 3.9(11)
C11 N1 C10 C8 -175.0(6)
O1 C8 C10 O3 172.9(6)
C9 C8 C10 O3 -67.4(7)
C7 C8 C10 O3 45.0(8)
O1 C8 C10 N1 -8.1(7)
C9 C8 C10 N1 111.5(6)
C7 C8 C10 N1 -136.0(6)
C10 N1 C11 C16 -18.7(12)
C10 N1 C11 C12 162.2(7)
C16 C11 C12 C13 1.0(13)
N1 C11 C12 C13 -179.8(7)
C11 C12 C13 C14 -0.9(14)
C12 C13 C14 C15 0.7(18)
C13 C14 C15 C16 0(2)
C12 C11 C16 C15 -0.8(16)
N1 C11 C16 C15 -180.0(10)
C14 C15 C16 C11 1(2)
